data_1554831
loop_
_publ_author_name
'van Dijk, Tom'
'Bakker, Martijn S.'
'Holtrop, Flip'
'Nieger, Martin'
'Slootweg, J. Chris'
'Lammertsma, Koop'

_publ_section_title
;
 Base-stabilized nitrilium ions as convenient imine synthons.
;
_journal_issue 6
_journal_name_full 'Organic letters'
_journal_page_first 1461
_journal_page_last 1464
_journal_paper_doi 10.1021/acs.orglett.5b00339
_journal_volume 17
_journal_year 2015
_chemical_formula_moiety 'C21 H30 N3, C F3 O3 S'
_chemical_formula_sum 'C22 H30 F3 N3 O3 S'
_chemical_formula_weight 473.55
_chemical_name_systematic
; 
 (Z)-4-(dimethylamino)-1-(1-(mesitylamino)-2,2-dimethylpropyl)pyridin-1-ium
 trifluoromethanesulfonate
;
_space_group_IT_number 15
_space_group_name_Hall '-C 2yc'
_space_group_name_H-M_alt 'C 1 2/c 1'
_symmetry_cell_setting monoclinic
_symmetry_space_group_name_H-M 'C 1 2/c 1'
_atom_sites_solution_hydrogens geom
_atom_sites_solution_primary direct
_atom_sites_solution_secondary difmap
_audit_creation_method SHELXL-97
_cell_angle_alpha 90.00
_cell_angle_beta 90.90(2)
_cell_angle_gamma 90.00
_cell_formula_units_Z 8
_cell_length_a 15.441(2)
_cell_length_b 10.924(1)
_cell_length_c 27.769(6)
_cell_measurement_reflns_used 795
_cell_measurement_temperature 123(2)
_cell_measurement_theta_max 25.0
_cell_measurement_theta_min 2.5
_cell_volume 4683.4(13)
_computing_cell_refinement EVALCCD
_computing_data_collection Collect
_computing_data_reduction EVALCCD
_computing_molecular_graphics XP
_computing_publication_material 'SHELXL-97 (Sheldrick, 1997)'
_computing_structure_refinement 'SHELXL-97 (Sheldrick, 1997)'
_computing_structure_solution 'SHELXS-97 (Sheldrick, 1990)'
_diffrn_ambient_temperature 123(2)
_diffrn_measured_fraction_theta_full 0.987
_diffrn_measured_fraction_theta_max 0.987
_diffrn_measurement_device_type 'Bruker-Nonius KappaCCD'
_diffrn_measurement_method 'rotation in phi and omega, 2 deg.'
_diffrn_radiation_monochromator graphite
_diffrn_radiation_source 'fine-focus sealed tube'
_diffrn_radiation_type MoK\a
_diffrn_radiation_wavelength 0.71073
_diffrn_reflns_av_R_equivalents 0.0864
_diffrn_reflns_av_sigmaI/netI 0.0552
_diffrn_reflns_limit_h_max 18
_diffrn_reflns_limit_h_min -18
_diffrn_reflns_limit_k_max 12
_diffrn_reflns_limit_k_min -12
_diffrn_reflns_limit_l_max 33
_diffrn_reflns_limit_l_min -33
_diffrn_reflns_number 22836
_diffrn_reflns_theta_full 25.03
_diffrn_reflns_theta_max 25.03
_diffrn_reflns_theta_min 2.93
_exptl_absorpt_coefficient_mu 0.190
_exptl_absorpt_correction_T_max 0.9803
_exptl_absorpt_correction_T_min 0.6214
_exptl_absorpt_correction_type multi-scan
_exptl_absorpt_process_details 'SADABS (Sheldrick, 2008)'
_exptl_crystal_colour colourless
_exptl_crystal_density_diffrn 1.343
_exptl_crystal_density_meas ?
_exptl_crystal_density_method 'not measured'
_exptl_crystal_description plates
_exptl_crystal_F_000 2000
_exptl_crystal_size_max 0.48
_exptl_crystal_size_mid 0.24
_exptl_crystal_size_min 0.08
_refine_diff_density_max 0.380
_refine_diff_density_min -0.385
_refine_diff_density_rms 0.071
_refine_ls_extinction_method none
_refine_ls_goodness_of_fit_ref 1.138
_refine_ls_hydrogen_treatment constr
_refine_ls_matrix_type full
_refine_ls_number_parameters 294
_refine_ls_number_reflns 4084
_refine_ls_number_restraints 0
_refine_ls_restrained_S_all 1.138
_refine_ls_R_factor_all 0.0994
_refine_ls_R_factor_gt 0.0754
_refine_ls_shift/su_max 0.000
_refine_ls_shift/su_mean 0.000
_refine_ls_structure_factor_coef Fsqd
_refine_ls_weighting_details 'calc w=1/[\s^2^(Fo^2^)+(0.0404P)^2^+27.2000P] where P=(Fo^2^+2Fc^2^)/3'
_refine_ls_weighting_scheme calc
_refine_ls_wR_factor_gt 0.1711
_refine_ls_wR_factor_ref 0.1826
_reflns_number_gt 3052
_reflns_number_total 4084
_reflns_threshold_expression >2sigma(I)
_cod_data_source_file ol5b00339_si_002.cif
_cod_data_source_block jcs012_c_compound_5a
_cod_depositor_comments
;
The following automatic conversions were performed:

data item '_exptl_crystal_density_meas' value 'none' was changed to
'?' -- the value is perceived as not measured.

Automatic conversion script
Id: cif_fix_values 6909 2019-04-08 15:41:33Z antanas 
;
_cod_original_sg_symbol_H-M 'C 2/c'
_cod_database_code 1554831

loop_
_symmetry_equiv_pos_as_xyz
'x, y, z'
'-x, y, -z+1/2'
'x+1/2, y+1/2, z'
'-x+1/2, y+1/2, -z+1/2'
'-x, -y, -z'
'x, -y, z-1/2'
'-x+1/2, -y+1/2, -z'
'x+1/2, -y+1/2, z-1/2'

loop_
_atom_site_label
_atom_site_type_symbol
_atom_site_fract_x
_atom_site_fract_y
_atom_site_fract_z
_atom_site_U_iso_or_equiv
_atom_site_adp_type
_atom_site_occupancy
_atom_site_symmetry_multiplicity
_atom_site_calc_flag
_atom_site_refinement_flags
N1 N 0.5436(2) 0.7700(3) 0.31904(11) 0.0233(7) Uani 1 1 d .
C1 C 0.4990(3) 0.7723(3) 0.35618(13) 0.0213(8) Uani 1 1 d .
N2 N 0.5394(2) 0.7597(3) 0.40476(11) 0.0212(7) Uani 1 1 d .
C2 C 0.4004(2) 0.7841(4) 0.35512(14) 0.0240(9) Uani 1 1 d .
N3 N 0.6635(2) 0.7159(3) 0.53684(11) 0.0251(8) Uani 1 1 d .
C3 C 0.3732(3) 0.8993(4) 0.38307(15) 0.0298(9) Uani 1 1 d .
H3A H 0.3099 0.9064 0.3823 0.045 Uiso 1 1 calc R
H3B H 0.3986 0.9718 0.3682 0.045 Uiso 1 1 calc R
H3C H 0.3936 0.8928 0.4166 0.045 Uiso 1 1 calc R
C4 C 0.3602(3) 0.6701(4) 0.37807(16) 0.0325(10) Uani 1 1 d .
H4A H 0.2970 0.6776 0.3774 0.049 Uiso 1 1 calc R
H4B H 0.3808 0.6627 0.4115 0.049 Uiso 1 1 calc R
H4C H 0.3773 0.5972 0.3600 0.049 Uiso 1 1 calc R
C5 C 0.3698(3) 0.7943(4) 0.30275(15) 0.0335(10) Uani 1 1 d .
H5A H 0.3066 0.8019 0.3015 0.050 Uiso 1 1 calc R
H5B H 0.3873 0.7208 0.2851 0.050 Uiso 1 1 calc R
H5C H 0.3959 0.8666 0.2880 0.050 Uiso 1 1 calc R
C6 C 0.6357(2) 0.7557(4) 0.31771(13) 0.0258(9) Uani 1 1 d .
C7 C 0.6878(3) 0.8609(4) 0.31688(13) 0.0282(9) Uani 1 1 d .
C8 C 0.7763(3) 0.8452(4) 0.30886(14) 0.0329(10) Uani 1 1 d .
H8 H 0.8128 0.9152 0.3091 0.039 Uiso 1 1 calc R
C9 C 0.8125(3) 0.7317(5) 0.30060(14) 0.0362(11) Uani 1 1 d .
C10 C 0.7580(3) 0.6304(4) 0.30076(14) 0.0334(10) Uani 1 1 d .
H10 H 0.7820 0.5516 0.2952 0.040 Uiso 1 1 calc R
C11 C 0.6693(3) 0.6404(4) 0.30873(13) 0.0268(9) Uani 1 1 d .
C12 C 0.6492(3) 0.9862(4) 0.32161(17) 0.0367(11) Uani 1 1 d .
H12A H 0.6427 1.0060 0.3558 0.055 Uiso 1 1 calc R
H12B H 0.5923 0.9880 0.3055 0.055 Uiso 1 1 calc R
H12C H 0.6874 1.0464 0.3066 0.055 Uiso 1 1 calc R
C13 C 0.9081(3) 0.7194(5) 0.29035(18) 0.0500(13) Uani 1 1 d .
H13A H 0.9383 0.7941 0.3005 0.075 Uiso 1 1 calc R
H13B H 0.9159 0.7069 0.2557 0.075 Uiso 1 1 calc R
H13C H 0.9318 0.6492 0.3081 0.075 Uiso 1 1 calc R
C14 C 0.6121(3) 0.5280(4) 0.30399(16) 0.0358(11) Uani 1 1 d .
H14A H 0.5903 0.5054 0.3357 0.054 Uiso 1 1 calc R
H14B H 0.6458 0.4599 0.2910 0.054 Uiso 1 1 calc R
H14C H 0.5631 0.5460 0.2822 0.054 Uiso 1 1 calc R
C15 C 0.5630(2) 0.8590(3) 0.43161(13) 0.0229(9) Uani 1 1 d .
H15 H 0.5519 0.9386 0.4192 0.027 Uiso 1 1 calc R
C16 C 0.6015(2) 0.8475(3) 0.47532(13) 0.0227(8) Uani 1 1 d .
H16 H 0.6159 0.9189 0.4932 0.027 Uiso 1 1 calc R
C17 C 0.6211(2) 0.7301(3) 0.49509(13) 0.0214(8) Uani 1 1 d .
C18 C 0.5925(3) 0.6286(4) 0.46667(13) 0.0244(9) Uani 1 1 d .
H18 H 0.6008 0.5478 0.4785 0.029 Uiso 1 1 calc R
C19 C 0.5539(3) 0.6454(4) 0.42325(14) 0.0243(9) Uani 1 1 d .
H19 H 0.5362 0.5759 0.4050 0.029 Uiso 1 1 calc R
C20 C 0.6869(3) 0.8204(4) 0.56735(14) 0.0302(10) Uani 1 1 d .
H20A H 0.7144 0.8836 0.5478 0.045 Uiso 1 1 calc R
H20B H 0.7273 0.7937 0.5928 0.045 Uiso 1 1 calc R
H20C H 0.6346 0.8539 0.5819 0.045 Uiso 1 1 calc R
C21 C 0.6758(3) 0.5943(4) 0.55767(14) 0.0302(10) Uani 1 1 d .
H21A H 0.6193 0.5577 0.5642 0.045 Uiso 1 1 calc R
H21B H 0.7094 0.6010 0.5878 0.045 Uiso 1 1 calc R
H21C H 0.7071 0.5424 0.5350 0.045 Uiso 1 1 calc R
S1 S 0.57031(7) 0.25603(9) 0.40491(4) 0.0277(3) Uani 1 1 d .
O1 O 0.5206(2) 0.1453(3) 0.40945(11) 0.0385(8) Uani 1 1 d .
O2 O 0.6291(2) 0.2596(3) 0.36563(10) 0.0384(7) Uani 1 1 d .
O3 O 0.5226(2) 0.3674(3) 0.41325(11) 0.0385(8) Uani 1 1 d .
C22 C 0.6423(3) 0.2481(4) 0.45741(16) 0.0356(10) Uani 1 1 d .
F1 F 0.68908(18) 0.1441(3) 0.45702(10) 0.0501(8) Uani 1 1 d .
F2 F 0.69840(18) 0.3409(3) 0.45852(11) 0.0533(8) Uani 1 1 d .
F3 F 0.59963(19) 0.2499(3) 0.49848(9) 0.0598(9) Uani 1 1 d .

loop_
_atom_site_aniso_label
_atom_site_aniso_U_11
_atom_site_aniso_U_22
_atom_site_aniso_U_33
_atom_site_aniso_U_23
_atom_site_aniso_U_13
_atom_site_aniso_U_12
N1 0.0260(18) 0.0175(17) 0.0264(17) 0.0001(13) 0.0010(14) 0.0021(14)
C1 0.031(2) 0.0101(19) 0.0223(19) -0.0009(14) -0.0023(16) 0.0014(16)
N2 0.0223(16) 0.0178(16) 0.0234(16) -0.0009(13) 0.0003(13) 0.0007(14)
C2 0.019(2) 0.023(2) 0.029(2) -0.0007(16) 0.0008(16) 0.0019(16)
N3 0.0274(18) 0.0245(18) 0.0233(17) -0.0011(13) 0.0003(14) 0.0054(14)
C3 0.025(2) 0.032(2) 0.032(2) -0.0014(18) -0.0011(17) 0.0029(18)
C4 0.024(2) 0.035(3) 0.039(2) 0.0006(19) -0.0012(18) -0.0035(19)
C5 0.024(2) 0.044(3) 0.033(2) -0.0033(19) -0.0024(18) 0.005(2)
C6 0.028(2) 0.033(2) 0.0156(18) 0.0031(17) 0.0005(15) 0.0029(19)
C7 0.033(2) 0.033(2) 0.0187(19) -0.0042(17) -0.0006(17) -0.0051(19)
C8 0.029(2) 0.046(3) 0.024(2) -0.0030(19) 0.0009(17) -0.006(2)
C9 0.028(2) 0.061(3) 0.019(2) 0.003(2) -0.0019(16) 0.008(2)
C10 0.038(3) 0.040(3) 0.023(2) 0.0052(18) 0.0005(18) 0.011(2)
C11 0.025(2) 0.033(2) 0.022(2) 0.0043(17) 0.0010(16) 0.0032(18)
C12 0.037(3) 0.031(2) 0.043(3) -0.003(2) 0.011(2) -0.007(2)
C13 0.032(3) 0.071(4) 0.047(3) 0.003(3) 0.000(2) 0.009(3)
C14 0.039(3) 0.028(2) 0.041(3) 0.0007(19) 0.008(2) 0.005(2)
C15 0.026(2) 0.016(2) 0.027(2) -0.0003(16) 0.0037(17) 0.0002(16)
C16 0.025(2) 0.017(2) 0.026(2) -0.0041(15) 0.0014(16) 0.0005(16)
C17 0.021(2) 0.019(2) 0.0240(19) 0.0002(15) 0.0043(15) -0.0029(16)
C18 0.029(2) 0.019(2) 0.025(2) 0.0036(16) 0.0010(17) 0.0043(17)
C19 0.026(2) 0.018(2) 0.028(2) -0.0032(16) 0.0041(17) -0.0016(16)
C20 0.029(2) 0.033(2) 0.028(2) -0.0037(18) -0.0036(17) 0.0000(19)
C21 0.032(2) 0.029(2) 0.029(2) 0.0069(18) -0.0033(18) 0.0069(19)
S1 0.0281(5) 0.0193(5) 0.0357(6) 0.0003(4) 0.0004(4) 0.0014(4)
O1 0.0362(18) 0.0236(16) 0.056(2) 0.0009(14) -0.0002(15) 0.0012(14)
O2 0.0450(18) 0.0332(17) 0.0374(17) 0.0025(14) 0.0072(14) 0.0025(15)
O3 0.0355(18) 0.0237(16) 0.056(2) 0.0010(14) 0.0013(15) 0.0076(14)
C22 0.035(2) 0.032(2) 0.040(2) -0.004(2) 0.0037(19) 0.006(2)
F1 0.0474(17) 0.0459(17) 0.0567(18) 0.0071(13) -0.0086(13) 0.0167(14)
F2 0.0379(16) 0.0554(19) 0.0662(19) -0.0142(15) -0.0085(14) -0.0098(14)
F3 0.0493(17) 0.096(3) 0.0346(15) -0.0003(16) 0.0074(13) 0.0112(18)

loop_
_atom_type_symbol
_atom_type_description
_atom_type_scat_dispersion_real
_atom_type_scat_dispersion_imag
_atom_type_scat_source
C C 0.0033 0.0016 'International Tables Vol C Tables 4.2.6.8 and 6.1.1.4'
H H 0.0000 0.0000 'International Tables Vol C Tables 4.2.6.8 and 6.1.1.4'
N N 0.0061 0.0033 'International Tables Vol C Tables 4.2.6.8 and 6.1.1.4'
O O 0.0106 0.0060 'International Tables Vol C Tables 4.2.6.8 and 6.1.1.4'
F F 0.0171 0.0103 'International Tables Vol C Tables 4.2.6.8 and 6.1.1.4'
S S 0.1246 0.1234 'International Tables Vol C Tables 4.2.6.8 and 6.1.1.4'

loop_
_geom_angle_atom_site_label_1
_geom_angle_atom_site_label_2
_geom_angle_atom_site_label_3
_geom_angle
C1 N1 C6 125.7(3)
N1 C1 N2 121.3(3)
N1 C1 C2 123.2(3)
N2 C1 C2 115.5(3)
C15 N2 C19 118.8(3)
C15 N2 C1 121.9(3)
C19 N2 C1 119.3(3)
C5 C2 C1 108.5(3)
C5 C2 C4 109.5(3)
C1 C2 C4 109.4(3)
C5 C2 C3 109.8(3)
C1 C2 C3 109.8(3)
C4 C2 C3 109.8(3)
C17 N3 C21 120.7(3)
C17 N3 C20 121.8(3)
C21 N3 C20 116.8(3)
C2 C3 H3A 109.5
C2 C3 H3B 109.5
H3A C3 H3B 109.5
C2 C3 H3C 109.5
H3A C3 H3C 109.5
H3B C3 H3C 109.5
C2 C4 H4A 109.5
C2 C4 H4B 109.5
H4A C4 H4B 109.5
C2 C4 H4C 109.5
H4A C4 H4C 109.5
H4B C4 H4C 109.5
C2 C5 H5A 109.5
C2 C5 H5B 109.5
H5A C5 H5B 109.5
C2 C5 H5C 109.5
H5A C5 H5C 109.5
H5B C5 H5C 109.5
C11 C6 C7 121.6(4)
C11 C6 N1 118.6(4)
C7 C6 N1 118.8(4)
C8 C7 C6 117.7(4)
C8 C7 C12 121.1(4)
C6 C7 C12 121.1(4)
C9 C8 C7 122.3(4)
C9 C8 H8 118.8
C7 C8 H8 118.8
C8 C9 C10 117.9(4)
C8 C9 C13 120.6(5)
C10 C9 C13 121.4(4)
C9 C10 C11 122.3(4)
C9 C10 H10 118.9
C11 C10 H10 118.9
C6 C11 C10 118.1(4)
C6 C11 C14 122.1(4)
C10 C11 C14 119.7(4)
C7 C12 H12A 109.5
C7 C12 H12B 109.5
H12A C12 H12B 109.5
C7 C12 H12C 109.5
H12A C12 H12C 109.5
H12B C12 H12C 109.5
C9 C13 H13A 109.5
C9 C13 H13B 109.5
H13A C13 H13B 109.5
C9 C13 H13C 109.5
H13A C13 H13C 109.5
H13B C13 H13C 109.5
C11 C14 H14A 109.5
C11 C14 H14B 109.5
H14A C14 H14B 109.5
C11 C14 H14C 109.5
H14A C14 H14C 109.5
H14B C14 H14C 109.5
C16 C15 N2 121.9(4)
C16 C15 H15 119.1
N2 C15 H15 119.1
C15 C16 C17 121.2(4)
C15 C16 H16 119.4
C17 C16 H16 119.4
N3 C17 C16 122.6(3)
N3 C17 C18 122.3(3)
C16 C17 C18 115.1(3)
C19 C18 C17 121.1(4)
C19 C18 H18 119.4
C17 C18 H18 119.4
C18 C19 N2 121.8(4)
C18 C19 H19 119.1
N2 C19 H19 119.1
N3 C20 H20A 109.5
N3 C20 H20B 109.5
H20A C20 H20B 109.5
N3 C20 H20C 109.5
H20A C20 H20C 109.5
H20B C20 H20C 109.5
N3 C21 H21A 109.5
N3 C21 H21B 109.5
H21A C21 H21B 109.5
N3 C21 H21C 109.5
H21A C21 H21C 109.5
H21B C21 H21C 109.5
O2 S1 O1 115.82(19)
O2 S1 O3 115.55(19)
O1 S1 O3 114.83(18)
O2 S1 C22 103.00(19)
O1 S1 C22 102.1(2)
O3 S1 C22 102.61(19)
F3 C22 F2 107.5(4)
F3 C22 F1 107.0(4)
F2 C22 F1 107.1(3)
F3 C22 S1 112.5(3)
F2 C22 S1 111.8(3)
F1 C22 S1 110.7(3)

loop_
_geom_bond_atom_site_label_1
_geom_bond_atom_site_label_2
_geom_bond_distance
N1 C1 1.249(5)
N1 C6 1.432(5)
C1 N2 1.484(5)
C1 C2 1.528(5)
N2 C15 1.362(5)
N2 C19 1.367(5)
C2 C5 1.526(5)
C2 C4 1.534(6)
C2 C3 1.540(5)
N3 C17 1.332(5)
N3 C21 1.460(5)
N3 C20 1.464(5)
C3 H3A 0.9800
C3 H3B 0.9800
C3 H3C 0.9800
C4 H4A 0.9800
C4 H4B 0.9800
C4 H4C 0.9800
C5 H5A 0.9800
C5 H5B 0.9800
C5 H5C 0.9800
C6 C11 1.387(6)
C6 C7 1.403(6)
C7 C8 1.398(6)
C7 C12 1.500(6)
C8 C9 1.381(6)
C8 H8 0.9500
C9 C10 1.391(6)
C9 C13 1.513(6)
C10 C11 1.394(6)
C10 H10 0.9500
C11 C14 1.518(6)
C12 H12A 0.9800
C12 H12B 0.9800
C12 H12C 0.9800
C13 H13A 0.9800
C13 H13B 0.9800
C13 H13C 0.9800
C14 H14A 0.9800
C14 H14B 0.9800
C14 H14C 0.9800
C15 C16 1.350(5)
C15 H15 0.9500
C16 C17 1.425(5)
C16 H16 0.9500
C17 C18 1.427(5)
C18 C19 1.349(5)
C18 H18 0.9500
C19 H19 0.9500
C20 H20A 0.9800
C20 H20B 0.9800
C20 H20C 0.9800
C21 H21A 0.9800
C21 H21B 0.9800
C21 H21C 0.9800
S1 O2 1.430(3)
S1 O1 1.439(3)
S1 O3 1.443(3)
S1 C22 1.822(5)
C22 F3 1.326(5)
C22 F2 1.333(5)
C22 F1 1.346(5)

loop_
_geom_hbond_atom_site_label_D
_geom_hbond_atom_site_label_H
_geom_hbond_atom_site_label_A
_geom_hbond_distance_DH
_geom_hbond_distance_HA
_geom_hbond_distance_DA
_geom_hbond_angle_DHA
_geom_hbond_site_symmetry_A
C15 H15 O1 0.95 2.32 3.251(5) 165.4 1_565
C19 H19 O3 0.95 2.30 3.088(5) 139.9 .
C20 H20C O1 0.98 2.41 3.300(5) 150.3 5_666
C21 H21A O3 0.98 2.43 3.208(5) 136.1 5_666

loop_
_geom_torsion_atom_site_label_1
_geom_torsion_atom_site_label_2
_geom_torsion_atom_site_label_3
_geom_torsion_atom_site_label_4
_geom_torsion
C6 N1 C1 N2 -0.1(6)
C6 N1 C1 C2 -178.2(4)
N1 C1 N2 C15 93.8(4)
C2 C1 N2 C15 -88.0(4)
N1 C1 N2 C19 -86.0(4)
C2 C1 N2 C19 92.2(4)
N1 C1 C2 C5 -1.0(5)
N2 C1 C2 C5 -179.2(3)
N1 C1 C2 C4 118.4(4)
N2 C1 C2 C4 -59.7(4)
N1 C1 C2 C3 -121.0(4)
N2 C1 C2 C3 60.8(4)
C1 N1 C6 C11 98.1(5)
C1 N1 C6 C7 -93.1(5)
C11 C6 C7 C8 -2.9(6)
N1 C6 C7 C8 -171.3(3)
C11 C6 C7 C12 173.7(4)
N1 C6 C7 C12 5.3(5)
C6 C7 C8 C9 1.8(6)
C12 C7 C8 C9 -174.8(4)
C7 C8 C9 C10 -0.5(6)
C7 C8 C9 C13 177.8(4)
C8 C9 C10 C11 0.2(6)
C13 C9 C10 C11 -178.1(4)
C7 C6 C11 C10 2.7(6)
N1 C6 C11 C10 171.1(3)
C7 C6 C11 C14 -173.0(4)
N1 C6 C11 C14 -4.6(5)
C9 C10 C11 C6 -1.3(6)
C9 C10 C11 C14 174.5(4)
C19 N2 C15 C16 1.4(5)
C1 N2 C15 C16 -178.4(3)
N2 C15 C16 C17 1.3(6)
C21 N3 C17 C16 174.8(4)
C20 N3 C17 C16 5.1(6)
C21 N3 C17 C18 -5.6(6)
C20 N3 C17 C18 -175.4(4)
C15 C16 C17 N3 176.1(4)
C15 C16 C17 C18 -3.5(5)
N3 C17 C18 C19 -176.3(4)
C16 C17 C18 C19 3.2(5)
C17 C18 C19 N2 -0.8(6)
C15 N2 C19 C18 -1.6(6)
C1 N2 C19 C18 178.2(3)
O2 S1 C22 F3 177.0(3)
O1 S1 C22 F3 -62.6(4)
O3 S1 C22 F3 56.6(4)
O2 S1 C22 F2 56.0(3)
O1 S1 C22 F2 176.4(3)
O3 S1 C22 F2 -64.4(3)
O2 S1 C22 F1 -63.3(3)
O1 S1 C22 F1 57.1(3)
O3 S1 C22 F1 176.4(3)
